data_4089262
loop_
_publ_author_name
'Song, Li-Cheng'
'Zhang, Long-Duo'
'Liu, Bei-Bei'
'Ding, Shu-Da'
'Chen, Hao'
'Xu, Xiu-Fang'
'Fan, Gui-Lan'

_publ_section_title
;
 Synthetic and Structural Studies on Linear and Macrocyclic Pd- and
 Pt-Bridged Butterfly Fe/S Cluster Complexes
;
_journal_issue 7
_journal_name_full Organometallics
_journal_page_first 1419
_journal_paper_doi 10.1021/acs.organomet.7b00117
_journal_volume 36
_journal_year 2017
_chemical_formula_moiety 'C52 H34 Fe4 O12 P2 Pd S6'
_chemical_formula_sum 'C52 H34 Fe4 O12 P2 Pd S6'
_chemical_formula_weight 1434.89
_space_group_crystal_system monoclinic
_space_group_IT_number 15
_space_group_name_Hall '-C 2yc'
_space_group_name_H-M_alt 'C 1 2/c 1'
_atom_sites_solution_hydrogens geom
_atom_sites_solution_primary direct
_atom_sites_solution_secondary difmap
_audit_creation_method SHELXL-2013
_cell_angle_alpha 90
_cell_angle_beta 124.423(2)
_cell_angle_gamma 90
_cell_formula_units_Z 8
_cell_length_a 35.363(3)
_cell_length_b 14.7490(13)
_cell_length_c 27.309(2)
_cell_measurement_reflns_used 19950
_cell_measurement_temperature 113(2)
_cell_measurement_theta_max 27.90
_cell_measurement_theta_min 1.20
_cell_volume 11749.3(17)
_computing_cell_refinement 'CrystalClear-SM Expert 2.0 r4'
_computing_data_collection 'CrystalClear-SM Expert 2.0 r4 (Rigaku, 2009)'
_computing_data_reduction 'CrystalClear-SM Expert 2.0 r4'
_computing_molecular_graphics 'CrystalStructure 4.0'
_computing_publication_material 'CrystalStructure 4.0 (Rigaku, 2009)'
_computing_structure_refinement 'SHELXL-2013 (Sheldrick, 2013)'
_computing_structure_solution 'SHELXS97 (Sheldrick, 1997)'
_diffrn_ambient_temperature 113(2)
_diffrn_detector_area_resol_mean 14.222
_diffrn_measured_fraction_theta_full 1.000
_diffrn_measured_fraction_theta_max 0.996
_diffrn_measurement_device_type 'Rigaku Saturn724 CCD'
_diffrn_measurement_method \w
_diffrn_radiation_type MoK\a
_diffrn_radiation_wavelength 0.71075
_diffrn_reflns_av_R_equivalents 0.0579
_diffrn_reflns_av_unetI/netI 0.0580
_diffrn_reflns_Laue_measured_fraction_full 1.000
_diffrn_reflns_Laue_measured_fraction_max 0.996
_diffrn_reflns_limit_h_max 44
_diffrn_reflns_limit_h_min -46
_diffrn_reflns_limit_k_max 19
_diffrn_reflns_limit_k_min -19
_diffrn_reflns_limit_l_max 35
_diffrn_reflns_limit_l_min -35
_diffrn_reflns_number 53730
_diffrn_reflns_point_group_measured_fraction_full 1.000
_diffrn_reflns_point_group_measured_fraction_max 0.996
_diffrn_reflns_theta_full 25.242
_diffrn_reflns_theta_max 27.940
_diffrn_reflns_theta_min 1.396
_diffrn_source 'rotating anode'
_exptl_absorpt_coefficient_mu 1.589
_exptl_absorpt_correction_T_max 0.698
_exptl_absorpt_correction_T_min 0.558
_exptl_absorpt_correction_type multi-scan
_exptl_absorpt_process_details 'Jacobson, R. (1998) Private communication'
_exptl_crystal_colour red
_exptl_crystal_density_diffrn 1.622
_exptl_crystal_density_method 'not measured'
_exptl_crystal_description prism
_exptl_crystal_F_000 5744
_exptl_crystal_size_max 0.260
_exptl_crystal_size_mid 0.240
_exptl_crystal_size_min 0.220
_platon_squeeze_details
;
;
_refine_diff_density_max 0.520
_refine_diff_density_min -0.805
_refine_diff_density_rms 0.131
_refine_ls_extinction_method none
_refine_ls_goodness_of_fit_ref 1.135
_refine_ls_hydrogen_treatment constr
_refine_ls_matrix_type full
_refine_ls_number_parameters 694
_refine_ls_number_reflns 14038
_refine_ls_number_restraints 0
_refine_ls_restrained_S_all 1.135
_refine_ls_R_factor_all 0.0660
_refine_ls_R_factor_gt 0.0535
_refine_ls_shift/su_max 0.001
_refine_ls_shift/su_mean 0.000
_refine_ls_structure_factor_coef Fsqd
_refine_ls_weighting_details 'w=1/[\s^2^(Fo^2^)+(0.0260P)^2^+28.7534P] where P=(Fo^2^+2Fc^2^)/3'
_refine_ls_weighting_scheme calc
_refine_ls_wR_factor_gt 0.0952
_refine_ls_wR_factor_ref 0.1004
_reflns_Friedel_coverage 0.000
_reflns_number_gt 12223
_reflns_number_total 14038
_reflns_threshold_expression 'I > 2\s(I)'
_cod_data_source_file om7b00117_si_002.cif
_cod_data_source_block 1
_cod_original_cell_volume 11749.3(18)
_cod_original_sg_symbol_H-M 'C 2/c'
_cod_database_code 4089262
_shelx_space_group_comment
; 
The symmetry employed for this shelxl refinement is uniquely defined 
by the following loop, which should always be used as a source of 
symmetry information in preference to the above space-group names. 
They are only intended as comments. 
;
_shelx_estimated_absorpt_t_min 0.683
_shelx_estimated_absorpt_t_max 0.721
_shelxl_version_number 2013-3

loop_
_space_group_symop_operation_xyz
'x, y, z'
'-x, y, -z+1/2'
'x+1/2, y+1/2, z'
'-x+1/2, y+1/2, -z+1/2'
'-x, -y, -z'
'x, -y, z-1/2'
'-x+1/2, -y+1/2, -z'
'x+1/2, -y+1/2, z-1/2'

loop_
_atom_site_label
_atom_site_type_symbol
_atom_site_fract_x
_atom_site_fract_y
_atom_site_fract_z
_atom_site_U_iso_or_equiv
_atom_site_adp_type
_atom_site_occupancy
_atom_site_site_symmetry_order
_atom_site_calc_flag
_atom_site_refinement_flags_posn
_atom_site_refinement_flags_adp
Pd1 Pd 0.78981(2) 0.87962(2) 0.36847(2) 0.01920(7) Uani 1 1 d . .
Fe1 Fe 0.63947(2) 0.97985(4) 0.33638(2) 0.02375(12) Uani 1 1 d . .
Fe2 Fe 0.61094(2) 0.95976(4) 0.22459(2) 0.02429(12) Uani 1 1 d . .
Fe3 Fe 0.84211(2) 1.20859(4) 0.42883(2) 0.02151(12) Uani 1 1 d . .
Fe4 Fe 0.89281(2) 1.14206(4) 0.53569(2) 0.02389(12) Uani 1 1 d . .
S1 S 0.74728(3) 0.91546(7) 0.40897(4) 0.0241(2) Uani 1 1 d . .
S2 S 0.68565(3) 0.90946(7) 0.27957(4) 0.0266(2) Uani 1 1 d . .
S3 S 0.64395(3) 1.08555(7) 0.28014(4) 0.0241(2) Uani 1 1 d . .
S4 S 0.78942(3) 1.03442(6) 0.34644(4) 0.02252(19) Uani 1 1 d . .
S5 S 0.86041(3) 1.01620(6) 0.47511(4) 0.0254(2) Uani 1 1 d . .
S6 S 0.91583(3) 1.16414(6) 0.47496(4) 0.02315(19) Uani 1 1 d . .
P1 P 0.79310(3) 0.72884(7) 0.38685(4) 0.0227(2) Uani 1 1 d . .
P2 P 0.82902(3) 0.84747(7) 0.32770(4) 0.0211(2) Uani 1 1 d . .
O1 O 0.62444(12) 0.7916(2) 0.35588(16) 0.0519(9) Uani 1 1 d . .
O2 O 0.68892(11) 1.0530(2) 0.45792(13) 0.0471(8) Uani 1 1 d . .
O3 O 0.54819(10) 1.0426(2) 0.30333(14) 0.0414(8) Uani 1 1 d . .
O4 O 0.58461(11) 0.7686(2) 0.21317(14) 0.0466(8) Uani 1 1 d . .
O5 O 0.61454(10) 0.9901(2) 0.12049(13) 0.0427(8) Uani 1 1 d . .
O6 O 0.51435(9) 1.0132(2) 0.16298(13) 0.0433(8) Uani 1 1 d . .
O7 O 0.75389(10) 1.2092(2) 0.41642(14) 0.0420(8) Uani 1 1 d . .
O8 O 0.81697(11) 1.2451(2) 0.30807(13) 0.0425(8) Uani 1 1 d . .
O9 O 0.86773(10) 1.39770(19) 0.47024(13) 0.0394(7) Uani 1 1 d . .
O10 O 0.81628(11) 1.1276(2) 0.54873(14) 0.0479(8) Uani 1 1 d . .
O11 O 0.96265(11) 1.0301(2) 0.63617(14) 0.0487(8) Uani 1 1 d . .
O12 O 0.91769(12) 1.3172(2) 0.59725(14) 0.0477(9) Uani 1 1 d . .
C1 C 0.62982(15) 0.8656(3) 0.34835(19) 0.0349(10) Uani 1 1 d . .
C2 C 0.67013(14) 1.0250(3) 0.41072(18) 0.0305(9) Uani 1 1 d . .
C3 C 0.58336(14) 1.0186(3) 0.31613(17) 0.0291(9) Uani 1 1 d . .
C4 C 0.59513(14) 0.8434(3) 0.21805(18) 0.0330(9) Uani 1 1 d . .
C5 C 0.61250(13) 0.9776(3) 0.16002(18) 0.0291(9) Uani 1 1 d . .
C6 C 0.55242(14) 0.9950(3) 0.18886(18) 0.0317(9) Uani 1 1 d . .
C7 C 0.78800(14) 1.2120(3) 0.42084(17) 0.0295(9) Uani 1 1 d . .
C8 C 0.82600(14) 1.2312(3) 0.35485(18) 0.0291(9) Uani 1 1 d . .
C9 C 0.85780(13) 1.3242(3) 0.45418(17) 0.0287(9) Uani 1 1 d . .
C10 C 0.84587(15) 1.1333(3) 0.54352(17) 0.0329(9) Uani 1 1 d . .
C11 C 0.93662(14) 1.0748(3) 0.59748(18) 0.0328(9) Uani 1 1 d . .
C12 C 0.90922(15) 1.2494(3) 0.57283(18) 0.0344(10) Uani 1 1 d . .
C13 C 0.69546(13) 0.9325(3) 0.34651(16) 0.0247(8) Uani 1 1 d . .
C14 C 0.60609(13) 1.1788(3) 0.26242(17) 0.0260(8) Uani 1 1 d . .
C15 C 0.57623(13) 1.2094(3) 0.20410(18) 0.0311(9) Uani 1 1 d . .
H15 H 0.5728 1.1756 0.1722 0.037 Uiso 1 1 calc R U
C16 C 0.55159(14) 1.2888(3) 0.19254(19) 0.0363(10) Uani 1 1 d . .
H16 H 0.5316 1.3092 0.1528 0.044 Uiso 1 1 calc R U
C17 C 0.55582(15) 1.3385(3) 0.2383(2) 0.0391(11) Uani 1 1 d . .
H17 H 0.5387 1.3927 0.2302 0.047 Uiso 1 1 calc R U
C18 C 0.58529(16) 1.3084(3) 0.2960(2) 0.0404(11) Uani 1 1 d . .
H18 H 0.5881 1.3421 0.3275 0.048 Uiso 1 1 calc R U
C19 C 0.61077(14) 1.2299(3) 0.30872(18) 0.0321(9) Uani 1 1 d . .
H19 H 0.6313 1.2108 0.3487 0.039 Uiso 1 1 calc R U
C20 C 0.82891(12) 1.0785(2) 0.41282(16) 0.0221(7) Uani 1 1 d . .
C21 C 0.95267(13) 1.2567(3) 0.48597(17) 0.0259(8) Uani 1 1 d . .
C22 C 0.95619(14) 1.2729(3) 0.43829(18) 0.0350(10) Uani 1 1 d . .
H22 H 0.9377 1.2398 0.4024 0.042 Uiso 1 1 calc R U
C23 C 0.98688(15) 1.3377(3) 0.4436(2) 0.0420(11) Uani 1 1 d . .
H23 H 0.9893 1.3485 0.4112 0.050 Uiso 1 1 calc R U
C24 C 1.01374(14) 1.3862(3) 0.4953(2) 0.0372(10) Uani 1 1 d . .
H24 H 1.0347 1.4303 0.4987 0.045 Uiso 1 1 calc R U
C25 C 1.01013(15) 1.3704(3) 0.5423(2) 0.0404(11) Uani 1 1 d . .
H25 H 1.0285 1.4040 0.5780 0.048 Uiso 1 1 calc R U
C26 C 0.97960(15) 1.3052(3) 0.53745(18) 0.0365(10) Uani 1 1 d . .
H26 H 0.9775 1.2943 0.5701 0.044 Uiso 1 1 calc R U
C27 C 0.80202(14) 0.6745(3) 0.33366(17) 0.0284(9) Uani 1 1 d . .
H27A H 0.8107 0.6102 0.3447 0.034 Uiso 1 1 calc R U
H27B H 0.7733 0.6765 0.2934 0.034 Uiso 1 1 calc R U
C28 C 0.84005(14) 0.7244(3) 0.33409(18) 0.0291(9) Uani 1 1 d . .
H28A H 0.8412 0.7034 0.3005 0.035 Uiso 1 1 calc R U
H28B H 0.8700 0.7112 0.3715 0.035 Uiso 1 1 calc R U
C29 C 0.74493(13) 0.6733(3) 0.38065(17) 0.0256(8) Uani 1 1 d . .
C30 C 0.70479(13) 0.6583(3) 0.32493(17) 0.0291(9) Uani 1 1 d . .
H30 H 0.7031 0.6759 0.2903 0.035 Uiso 1 1 calc R U
C31 C 0.66730(15) 0.6180(3) 0.31951(18) 0.0336(9) Uani 1 1 d . .
H31 H 0.6402 0.6075 0.2812 0.040 Uiso 1 1 calc R U
C32 C 0.66906(15) 0.5931(3) 0.36930(19) 0.0336(9) Uani 1 1 d . .
H32 H 0.6432 0.5653 0.3654 0.040 Uiso 1 1 calc R U
C33 C 0.70837(15) 0.6085(3) 0.42492(19) 0.0372(10) Uani 1 1 d . .
H33 H 0.7095 0.5917 0.4593 0.045 Uiso 1 1 calc R U
C34 C 0.74645(14) 0.6486(3) 0.43089(18) 0.0320(9) Uani 1 1 d . .
H34 H 0.7734 0.6591 0.4693 0.038 Uiso 1 1 calc R U
C35 C 0.84322(13) 0.6992(3) 0.45979(16) 0.0239(8) Uani 1 1 d . .
C36 C 0.85553(14) 0.6103(3) 0.47772(18) 0.0309(9) Uani 1 1 d . .
H36 H 0.8374 0.5625 0.4514 0.037 Uiso 1 1 calc R U
C37 C 0.89411(14) 0.5899(3) 0.53378(18) 0.0332(9) Uani 1 1 d . .
H37 H 0.9022 0.5285 0.5457 0.040 Uiso 1 1 calc R U
C38 C 0.92051(14) 0.6588(3) 0.57197(18) 0.0328(9) Uani 1 1 d . .
H38 H 0.9468 0.6448 0.6103 0.039 Uiso 1 1 calc R U
C39 C 0.90909(16) 0.7476(3) 0.5550(2) 0.0479(12) Uani 1 1 d . .
H39 H 0.9275 0.7950 0.5813 0.057 Uiso 1 1 calc R U
C40 C 0.87061(15) 0.7678(3) 0.49925(18) 0.0371(10) Uani 1 1 d . .
H40 H 0.8627 0.8294 0.4877 0.045 Uiso 1 1 calc R U
C41 C 0.79832(12) 0.8739(2) 0.24918(15) 0.0209(7) Uani 1 1 d . .
C42 C 0.75507(12) 0.9126(2) 0.21884(16) 0.0227(8) Uani 1 1 d . .
H42 H 0.7408 0.9242 0.2390 0.027 Uiso 1 1 calc R U
C43 C 0.73237(13) 0.9347(3) 0.15909(16) 0.0258(8) Uani 1 1 d . .
H43 H 0.7022 0.9590 0.1382 0.031 Uiso 1 1 calc R U
C44 C 0.75371(13) 0.9210(3) 0.13020(16) 0.0271(8) Uani 1 1 d . .
H44 H 0.7386 0.9378 0.0897 0.033 Uiso 1 1 calc R U
C45 C 0.79695(13) 0.8831(3) 0.16002(17) 0.0281(8) Uani 1 1 d . .
H45 H 0.8114 0.8735 0.1399 0.034 Uiso 1 1 calc R U
C46 C 0.81926(13) 0.8588(3) 0.21922(16) 0.0261(8) Uani 1 1 d . .
H46 H 0.8488 0.8320 0.2394 0.031 Uiso 1 1 calc R U
C47 C 0.88406(12) 0.9046(3) 0.36145(16) 0.0253(8) Uani 1 1 d . .
C48 C 0.88733(14) 0.9824(3) 0.33510(18) 0.0330(9) Uani 1 1 d . .
H48 H 0.8609 1.0048 0.2994 0.040 Uiso 1 1 calc R U
C49 C 0.92886(16) 1.0274(3) 0.3606(2) 0.0441(12) Uani 1 1 d . .
H49 H 0.9311 1.0799 0.3423 0.053 Uiso 1 1 calc R U
C50 C 0.96706(15) 0.9950(4) 0.4132(2) 0.0488(14) Uani 1 1 d . .
H50 H 0.9956 1.0255 0.4309 0.059 Uiso 1 1 calc R U
C51 C 0.96386(15) 0.9191(4) 0.4398(2) 0.0474(13) Uani 1 1 d . .
H51 H 0.9902 0.8975 0.4758 0.057 Uiso 1 1 calc R U
C52 C 0.92248(14) 0.8737(3) 0.41451(19) 0.0357(10) Uani 1 1 d . .
H52 H 0.9204 0.8217 0.4334 0.043 Uiso 1 1 calc R U

loop_
_atom_site_aniso_label
_atom_site_aniso_U_11
_atom_site_aniso_U_22
_atom_site_aniso_U_33
_atom_site_aniso_U_23
_atom_site_aniso_U_13
_atom_site_aniso_U_12
Pd1 0.02190(14) 0.02030(15) 0.01608(14) 0.00113(10) 0.01115(11) 0.00221(11)
Fe1 0.0239(3) 0.0313(3) 0.0214(3) 0.0002(2) 0.0161(2) 0.0013(2)
Fe2 0.0210(3) 0.0345(3) 0.0190(3) -0.0022(2) 0.0123(2) -0.0003(2)
Fe3 0.0252(3) 0.0201(3) 0.0179(3) 0.0007(2) 0.0114(2) 0.0024(2)
Fe4 0.0284(3) 0.0257(3) 0.0165(3) -0.0004(2) 0.0120(2) -0.0011(2)
S1 0.0259(5) 0.0304(5) 0.0178(5) 0.0008(4) 0.0134(4) 0.0032(4)
S2 0.0223(4) 0.0397(6) 0.0199(5) -0.0034(4) 0.0133(4) 0.0019(4)
S3 0.0227(4) 0.0317(5) 0.0210(5) 0.0005(4) 0.0142(4) 0.0002(4)
S4 0.0244(5) 0.0215(5) 0.0177(4) 0.0005(4) 0.0095(4) 0.0006(4)
S5 0.0297(5) 0.0209(5) 0.0188(5) 0.0020(4) 0.0095(4) 0.0004(4)
S6 0.0259(5) 0.0236(5) 0.0197(5) 0.0005(4) 0.0128(4) 0.0015(4)
P1 0.0299(5) 0.0208(5) 0.0197(5) 0.0017(4) 0.0155(4) 0.0017(4)
P2 0.0234(5) 0.0246(5) 0.0175(5) 0.0022(4) 0.0128(4) 0.0037(4)
O1 0.075(3) 0.036(2) 0.076(3) 0.0089(17) 0.061(2) 0.0015(17)
O2 0.0445(19) 0.068(2) 0.0254(17) -0.0108(16) 0.0179(15) 0.0035(17)
O3 0.0270(16) 0.061(2) 0.0436(19) -0.0082(16) 0.0241(15) -0.0007(15)
O4 0.056(2) 0.041(2) 0.041(2) 0.0004(15) 0.0259(17) -0.0059(16)
O5 0.0439(18) 0.062(2) 0.0327(18) 0.0045(15) 0.0282(16) 0.0036(16)
O6 0.0212(15) 0.069(2) 0.0375(18) -0.0038(16) 0.0154(14) 0.0045(15)
O7 0.0369(17) 0.0416(19) 0.054(2) 0.0097(15) 0.0297(16) 0.0101(14)
O8 0.068(2) 0.0355(18) 0.0249(16) 0.0063(13) 0.0268(16) 0.0038(16)
O9 0.0455(18) 0.0242(16) 0.0328(17) -0.0020(13) 0.0127(14) 0.0026(14)
O10 0.0455(19) 0.070(2) 0.0382(19) -0.0001(17) 0.0297(17) -0.0029(17)
O11 0.0422(19) 0.061(2) 0.0284(18) 0.0133(16) 0.0111(15) 0.0127(17)
O12 0.076(2) 0.0365(19) 0.042(2) -0.0181(15) 0.0405(19) -0.0148(17)
C1 0.037(2) 0.045(3) 0.037(2) 0.000(2) 0.029(2) 0.005(2)
C2 0.030(2) 0.037(2) 0.027(2) 0.0012(18) 0.0180(18) 0.0046(18)
C3 0.035(2) 0.036(2) 0.023(2) -0.0060(17) 0.0201(18) -0.0079(18)
C4 0.028(2) 0.048(3) 0.022(2) 0.0015(19) 0.0131(17) 0.0035(19)
C5 0.0207(18) 0.037(2) 0.028(2) -0.0038(18) 0.0125(17) -0.0009(17)
C6 0.035(2) 0.042(3) 0.027(2) -0.0122(18) 0.0229(19) -0.0111(19)
C7 0.037(2) 0.023(2) 0.027(2) 0.0052(16) 0.0165(18) 0.0070(17)
C8 0.039(2) 0.021(2) 0.028(2) -0.0001(16) 0.0193(19) 0.0014(17)
C9 0.027(2) 0.035(2) 0.021(2) 0.0026(17) 0.0117(17) 0.0017(17)
C10 0.042(2) 0.037(2) 0.020(2) 0.0007(17) 0.0172(19) 0.0027(19)
C11 0.032(2) 0.040(3) 0.024(2) -0.0046(18) 0.0143(19) -0.0060(19)
C12 0.043(2) 0.041(3) 0.026(2) 0.0017(19) 0.024(2) -0.002(2)
C13 0.028(2) 0.029(2) 0.0225(19) 0.0009(16) 0.0177(17) -0.0016(16)
C14 0.0245(19) 0.031(2) 0.029(2) 0.0050(17) 0.0188(17) 0.0019(16)
C15 0.029(2) 0.040(2) 0.026(2) 0.0029(18) 0.0170(18) 0.0008(18)
C16 0.034(2) 0.042(3) 0.031(2) 0.0086(19) 0.0175(19) 0.006(2)
C17 0.037(2) 0.044(3) 0.039(3) 0.013(2) 0.024(2) 0.012(2)
C18 0.052(3) 0.043(3) 0.035(3) 0.005(2) 0.029(2) 0.012(2)
C19 0.041(2) 0.035(2) 0.025(2) 0.0066(18) 0.0224(19) 0.0102(19)
C20 0.0200(17) 0.0240(19) 0.0225(19) 0.0021(15) 0.0121(15) 0.0023(15)
C21 0.0242(19) 0.027(2) 0.028(2) 0.0018(16) 0.0158(17) 0.0036(16)
C22 0.033(2) 0.049(3) 0.025(2) -0.0033(19) 0.0179(19) -0.005(2)
C23 0.039(3) 0.057(3) 0.033(3) 0.008(2) 0.022(2) -0.007(2)
C24 0.033(2) 0.035(2) 0.043(3) 0.008(2) 0.021(2) -0.0026(19)
C25 0.041(3) 0.045(3) 0.035(3) -0.007(2) 0.021(2) -0.015(2)
C26 0.042(3) 0.042(3) 0.026(2) -0.0055(19) 0.020(2) -0.013(2)
C27 0.038(2) 0.026(2) 0.023(2) 0.0009(16) 0.0182(18) 0.0028(17)
C28 0.037(2) 0.028(2) 0.027(2) 0.0040(17) 0.0209(19) 0.0062(17)
C29 0.033(2) 0.023(2) 0.0213(19) -0.0011(15) 0.0154(17) -0.0011(16)
C30 0.032(2) 0.030(2) 0.024(2) 0.0012(17) 0.0153(18) 0.0018(17)
C31 0.038(2) 0.030(2) 0.025(2) -0.0010(17) 0.0127(18) -0.0011(18)
C32 0.035(2) 0.030(2) 0.041(3) -0.0004(19) 0.024(2) -0.0032(18)
C33 0.039(2) 0.048(3) 0.031(2) 0.004(2) 0.024(2) -0.004(2)
C34 0.034(2) 0.037(2) 0.023(2) 0.0008(17) 0.0151(18) -0.0023(18)
C35 0.0282(19) 0.024(2) 0.0234(19) 0.0022(15) 0.0170(17) 0.0027(16)
C36 0.039(2) 0.022(2) 0.026(2) 0.0001(16) 0.0154(19) 0.0037(17)
C37 0.039(2) 0.027(2) 0.033(2) 0.0043(18) 0.020(2) 0.0064(18)
C38 0.028(2) 0.038(2) 0.027(2) 0.0064(18) 0.0123(18) 0.0035(18)
C39 0.049(3) 0.034(3) 0.033(3) -0.003(2) 0.007(2) -0.009(2)
C40 0.049(3) 0.024(2) 0.026(2) 0.0061(17) 0.014(2) 0.0045(19)
C41 0.0216(17) 0.0215(19) 0.0177(18) -0.0009(14) 0.0100(15) -0.0025(15)
C42 0.0231(18) 0.025(2) 0.0201(19) -0.0040(15) 0.0121(16) -0.0037(15)
C43 0.0255(19) 0.025(2) 0.0198(19) -0.0013(15) 0.0087(16) 0.0007(16)
C44 0.034(2) 0.030(2) 0.0134(18) 0.0013(15) 0.0109(16) -0.0035(17)
C45 0.031(2) 0.034(2) 0.024(2) -0.0034(17) 0.0183(17) -0.0036(17)
C46 0.0228(19) 0.036(2) 0.0191(19) 0.0010(16) 0.0113(16) 0.0026(16)
C47 0.0211(18) 0.034(2) 0.0182(19) -0.0050(16) 0.0097(15) 0.0031(16)
C48 0.035(2) 0.039(3) 0.025(2) -0.0035(18) 0.0176(19) -0.0057(19)
C49 0.044(3) 0.057(3) 0.037(3) -0.017(2) 0.026(2) -0.023(2)
C50 0.030(2) 0.072(4) 0.047(3) -0.037(3) 0.024(2) -0.019(2)
C51 0.023(2) 0.064(3) 0.035(3) -0.023(2) 0.0042(19) 0.008(2)
C52 0.032(2) 0.037(2) 0.029(2) -0.0066(18) 0.0112(18) 0.0083(19)

loop_
_atom_type_symbol
_atom_type_description
_atom_type_scat_dispersion_real
_atom_type_scat_dispersion_imag
_atom_type_scat_source
C C 0.0033 0.0016 'International Tables Vol C Tables 4.2.6.8 and 6.1.1.4'
H H 0.0000 0.0000 'International Tables Vol C Tables 4.2.6.8 and 6.1.1.4'
O O 0.0106 0.0060 'International Tables Vol C Tables 4.2.6.8 and 6.1.1.4'
P P 0.1023 0.0942 'International Tables Vol C Tables 4.2.6.8 and 6.1.1.4'
S S 0.1246 0.1234 'International Tables Vol C Tables 4.2.6.8 and 6.1.1.4'
Pd Pd -0.9988 1.0072 'International Tables Vol C Tables 4.2.6.8 and 6.1.1.4'
Fe Fe 0.3463 0.8444 'International Tables Vol C Tables 4.2.6.8 and 6.1.1.4'

loop_
_geom_angle_atom_site_label_1
_geom_angle_atom_site_label_2
_geom_angle_atom_site_label_3
_geom_angle
P2 Pd1 P1 86.24(4)
P2 Pd1 S4 89.67(3)
P1 Pd1 S4 175.91(3)
P2 Pd1 S1 178.52(4)
P1 Pd1 S1 94.69(3)
S4 Pd1 S1 89.39(3)
C1 Fe1 C2 101.40(19)
C1 Fe1 C3 93.66(18)
C2 Fe1 C3 94.83(17)
C1 Fe1 C13 85.43(17)
C2 Fe1 C13 93.20(16)
C3 Fe1 C13 171.94(16)
C1 Fe1 S3 150.56(13)
C2 Fe1 S3 106.41(14)
C3 Fe1 S3 93.44(13)
C13 Fe1 S3 83.60(11)
C1 Fe1 Fe2 96.79(14)
C2 Fe1 Fe2 159.83(13)
C3 Fe1 Fe2 92.62(12)
C13 Fe1 Fe2 79.56(11)
S3 Fe1 Fe2 54.36(3)
C4 Fe2 C6 91.40(19)
C4 Fe2 C5 102.84(18)
C6 Fe2 C5 95.10(17)
C4 Fe2 S3 150.66(13)
C6 Fe2 S3 97.27(13)
C5 Fe2 S3 104.22(13)
C4 Fe2 S2 86.24(13)
C6 Fe2 S2 173.33(13)
C5 Fe2 S2 91.51(12)
S3 Fe2 S2 81.94(4)
C4 Fe2 Fe1 96.74(13)
C6 Fe2 Fe1 99.55(12)
C5 Fe2 Fe1 155.19(13)
S3 Fe2 Fe1 54.24(3)
S2 Fe2 Fe1 74.57(3)
C8 Fe3 C7 102.67(18)
C8 Fe3 C9 95.11(17)
C7 Fe3 C9 95.46(18)
C8 Fe3 C20 92.70(16)
C7 Fe3 C20 84.14(16)
C9 Fe3 C20 172.07(16)
C8 Fe3 S6 102.35(13)
C7 Fe3 S6 152.70(13)
C9 Fe3 S6 93.02(13)
C20 Fe3 S6 83.96(10)
C8 Fe3 Fe4 155.76(13)
C7 Fe3 Fe4 99.07(12)
C9 Fe3 Fe4 93.35(12)
C20 Fe3 Fe4 78.92(11)
S6 Fe3 Fe4 54.47(3)
C12 Fe4 C10 91.25(19)
C12 Fe4 C11 97.11(19)
C10 Fe4 C11 102.20(18)
C12 Fe4 S6 98.83(12)
C10 Fe4 S6 147.59(13)
C11 Fe4 S6 106.94(13)
C12 Fe4 S5 170.18(15)
C10 Fe4 S5 84.82(14)
C11 Fe4 S5 92.52(14)
S6 Fe4 S5 80.10(4)
C12 Fe4 Fe3 95.69(14)
C10 Fe4 Fe3 93.64(13)
C11 Fe4 Fe3 159.35(13)
S6 Fe4 Fe3 54.91(3)
S5 Fe4 Fe3 75.64(3)
C13 S1 Pd1 100.11(12)
C13 S2 Fe2 95.67(13)
C14 S3 Fe1 112.73(12)
C14 S3 Fe2 115.28(14)
Fe1 S3 Fe2 71.40(4)
C20 S4 Pd1 102.64(13)
C20 S5 Fe4 93.56(13)
C21 S6 Fe4 121.28(13)
C21 S6 Fe3 111.90(13)
Fe4 S6 Fe3 70.62(3)
C29 P1 C35 106.07(17)
C29 P1 C27 107.59(18)
C35 P1 C27 105.34(17)
C29 P1 Pd1 119.68(13)
C35 P1 Pd1 111.99(13)
C27 P1 Pd1 105.24(13)
C41 P2 C47 104.65(17)
C41 P2 C28 106.04(17)
C47 P2 C28 107.39(18)
C41 P2 Pd1 114.33(12)
C47 P2 Pd1 115.49(12)
C28 P2 Pd1 108.36(12)
O1 C1 Fe1 178.4(4)
O2 C2 Fe1 178.7(4)
O3 C3 Fe1 179.8(5)
O4 C4 Fe2 179.2(5)
O5 C5 Fe2 178.1(4)
O6 C6 Fe2 175.2(4)
O7 C7 Fe3 176.2(4)
O8 C8 Fe3 178.0(4)
O9 C9 Fe3 179.9(7)
O10 C10 Fe4 179.7(4)
O11 C11 Fe4 176.8(4)
O12 C12 Fe4 175.8(4)
S1 C13 S2 120.6(2)
S1 C13 Fe1 129.2(2)
S2 C13 Fe1 110.1(2)
C15 C14 C19 118.9(4)
C15 C14 S3 121.7(3)
C19 C14 S3 118.8(3)
C16 C15 C14 120.4(4)
C16 C15 H15 119.8
C14 C15 H15 119.8
C17 C16 C15 120.6(4)
C17 C16 H16 119.7
C15 C16 H16 119.7
C18 C17 C16 119.1(4)
C18 C17 H17 120.5
C16 C17 H17 120.5
C17 C18 C19 121.3(4)
C17 C18 H18 119.3
C19 C18 H18 119.3
C18 C19 C14 119.7(4)
C18 C19 H19 120.2
C14 C19 H19 120.2
S4 C20 S5 123.6(2)
S4 C20 Fe3 124.7(2)
S5 C20 Fe3 111.70(19)
C26 C21 C22 119.3(4)
C26 C21 S6 126.0(3)
C22 C21 S6 114.4(3)
C23 C22 C21 119.8(4)
C23 C22 H22 120.1
C21 C22 H22 120.1
C24 C23 C22 120.5(4)
C24 C23 H23 119.7
C22 C23 H23 119.7
C23 C24 C25 119.7(4)
C23 C24 H24 120.2
C25 C24 H24 120.2
C24 C25 C26 120.1(4)
C24 C25 H25 119.9
C26 C25 H25 119.9
C21 C26 C25 120.6(4)
C21 C26 H26 119.7
C25 C26 H26 119.7
C28 C27 P1 109.2(3)
C28 C27 H27A 109.8
P1 C27 H27A 109.8
C28 C27 H27B 109.8
P1 C27 H27B 109.8
H27A C27 H27B 108.3
C27 C28 P2 109.6(3)
C27 C28 H28A 109.8
P2 C28 H28A 109.8
C27 C28 H28B 109.8
P2 C28 H28B 109.8
H28A C28 H28B 108.2
C34 C29 C30 118.9(4)
C34 C29 P1 121.1(3)
C30 C29 P1 119.9(3)
C31 C30 C29 120.6(4)
C31 C30 H30 119.7
C29 C30 H30 119.7
C32 C31 C30 120.3(4)
C32 C31 H31 119.9
C30 C31 H31 119.9
C31 C32 C33 119.9(4)
C31 C32 H32 120.1
C33 C32 H32 120.1
C32 C33 C34 120.3(4)
C32 C33 H33 119.8
C34 C33 H33 119.8
C29 C34 C33 120.0(4)
C29 C34 H34 120.0
C33 C34 H34 120.0
C36 C35 C40 118.2(4)
C36 C35 P1 122.2(3)
C40 C35 P1 119.5(3)
C35 C36 C37 120.8(4)
C35 C36 H36 119.6
C37 C36 H36 119.6
C38 C37 C36 119.9(4)
C38 C37 H37 120.1
C36 C37 H37 120.1
C39 C38 C37 120.3(4)
C39 C38 H38 119.8
C37 C38 H38 119.8
C38 C39 C40 119.7(4)
C38 C39 H39 120.1
C40 C39 H39 120.1
C39 C40 C35 121.0(4)
C39 C40 H40 119.5
C35 C40 H40 119.5
C42 C41 C46 119.1(3)
C42 C41 P2 121.1(3)
C46 C41 P2 119.8(3)
C41 C42 C43 120.5(3)
C41 C42 H42 119.7
C43 C42 H42 119.7
C44 C43 C42 119.8(4)
C44 C43 H43 120.1
C42 C43 H43 120.1
C43 C44 C45 120.2(3)
C43 C44 H44 119.9
C45 C44 H44 119.9
C44 C45 C46 120.2(3)
C44 C45 H45 119.9
C46 C45 H45 119.9
C45 C46 C41 120.1(3)
C45 C46 H46 120.0
C41 C46 H46 120.0
C52 C47 C48 119.4(4)
C52 C47 P2 120.8(3)
C48 C47 P2 119.8(3)
C49 C48 C47 120.5(4)
C49 C48 H48 119.7
C47 C48 H48 119.7
C50 C49 C48 119.4(5)
C50 C49 H49 120.3
C48 C49 H49 120.3
C51 C50 C49 120.3(4)
C51 C50 H50 119.8
C49 C50 H50 119.8
C50 C51 C52 120.6(4)
C50 C51 H51 119.7
C52 C51 H51 119.7
C51 C52 C47 119.7(4)
C51 C52 H52 120.2
C47 C52 H52 120.2

loop_
_geom_bond_atom_site_label_1
_geom_bond_atom_site_label_2
_geom_bond_distance
Pd1 P2 2.2655(9)
Pd1 P1 2.2683(10)
Pd1 S4 2.3591(10)
Pd1 S1 2.3761(9)
Fe1 C1 1.786(5)
Fe1 C2 1.803(4)
Fe1 C3 1.825(4)
Fe1 C13 1.966(4)
Fe1 S3 2.2560(11)
Fe1 Fe2 2.6350(8)
Fe2 C4 1.782(5)
Fe2 C6 1.795(4)
Fe2 C5 1.814(4)
Fe2 S3 2.2593(11)
Fe2 S2 2.3023(11)
Fe3 C8 1.793(4)
Fe3 C7 1.800(4)
Fe3 C9 1.805(4)
Fe3 C20 1.965(4)
Fe3 S6 2.2584(11)
Fe3 Fe4 2.6036(8)
Fe4 C12 1.790(5)
Fe4 C10 1.794(4)
Fe4 C11 1.810(4)
Fe4 S6 2.2463(10)
Fe4 S5 2.3136(11)
S1 C13 1.672(4)
S2 C13 1.691(4)
S3 C14 1.785(4)
S4 C20 1.672(4)
S5 C20 1.684(4)
S6 C21 1.791(4)
P1 C29 1.809(4)
P1 C35 1.819(4)
P1 C27 1.836(4)
P2 C41 1.816(4)
P2 C47 1.822(4)
P2 C28 1.844(4)
O1 C1 1.146(5)
O2 C2 1.143(5)
O3 C3 1.141(5)
O4 C4 1.148(5)
O5 C5 1.137(4)
O6 C6 1.144(5)
O7 C7 1.143(5)
O8 C8 1.147(4)
O9 C9 1.148(5)
O10 C10 1.136(5)
O11 C11 1.140(5)
O12 C12 1.145(5)
C14 C15 1.398(5)
C14 C19 1.399(5)
C15 C16 1.385(6)
C15 H15 0.9500
C16 C17 1.383(6)
C16 H16 0.9500
C17 C18 1.381(6)
C17 H17 0.9500
C18 C19 1.385(6)
C18 H18 0.9500
C19 H19 0.9500
C21 C26 1.372(5)
C21 C22 1.397(5)
C22 C23 1.390(6)
C22 H22 0.9500
C23 C24 1.377(6)
C23 H23 0.9500
C24 C25 1.378(6)
C24 H24 0.9500
C25 C26 1.395(6)
C25 H25 0.9500
C26 H26 0.9500
C27 C28 1.527(5)
C27 H27A 0.9900
C27 H27B 0.9900
C28 H28A 0.9900
C28 H28B 0.9900
C29 C34 1.391(5)
C29 C30 1.392(5)
C30 C31 1.382(5)
C30 H30 0.9500
C31 C32 1.375(5)
C31 H31 0.9500
C32 C33 1.380(6)
C32 H32 0.9500
C33 C34 1.393(5)
C33 H33 0.9500
C34 H34 0.9500
C35 C36 1.381(5)
C35 C40 1.394(5)
C36 C37 1.391(6)
C36 H36 0.9500
C37 C38 1.375(6)
C37 H37 0.9500
C38 C39 1.372(6)
C38 H38 0.9500
C39 C40 1.384(6)
C39 H39 0.9500
C40 H40 0.9500
C41 C42 1.385(5)
C41 C46 1.397(5)
C42 C43 1.390(5)
C42 H42 0.9500
C43 C44 1.381(5)
C43 H43 0.9500
C44 C45 1.381(5)
C44 H44 0.9500
C45 C46 1.386(5)
C45 H45 0.9500
C46 H46 0.9500
C47 C52 1.388(5)
C47 C48 1.394(5)
C48 C49 1.388(6)
C48 H48 0.9500
C49 C50 1.386(7)
C49 H49 0.9500
C50 C51 1.373(7)
C50 H50 0.9500
C51 C52 1.388(6)
C51 H51 0.9500
C52 H52 0.9500

loop_
_geom_torsion_atom_site_label_1
_geom_torsion_atom_site_label_2
_geom_torsion_atom_site_label_3
_geom_torsion_atom_site_label_4
_geom_torsion
Pd1 S1 C13 S2 7.4(3)
Pd1 S1 C13 Fe1 -171.8(2)
Fe2 S2 C13 S1 -176.9(2)
Fe2 S2 C13 Fe1 2.42(18)
Fe1 S3 C14 C15 -129.3(3)
Fe2 S3 C14 C15 -50.0(3)
Fe1 S3 C14 C19 59.4(3)
Fe2 S3 C14 C19 138.7(3)
C19 C14 C15 C16 -0.3(6)
S3 C14 C15 C16 -171.7(3)
C14 C15 C16 C17 -0.5(6)
C15 C16 C17 C18 0.5(7)
C16 C17 C18 C19 0.4(7)
C17 C18 C19 C14 -1.2(7)
C15 C14 C19 C18 1.2(6)
S3 C14 C19 C18 172.8(3)
Pd1 S4 C20 S5 3.1(2)
Pd1 S4 C20 Fe3 -173.55(17)
Fe4 S5 C20 S4 -172.9(2)
Fe4 S5 C20 Fe3 4.10(16)
Fe4 S6 C21 C26 18.8(4)
Fe3 S6 C21 C26 98.8(4)
Fe4 S6 C21 C22 -167.2(2)
Fe3 S6 C21 C22 -87.2(3)
C26 C21 C22 C23 0.1(6)
S6 C21 C22 C23 -174.3(3)
C21 C22 C23 C24 -0.2(7)
C22 C23 C24 C25 -0.1(7)
C23 C24 C25 C26 0.4(7)
C22 C21 C26 C25 0.2(6)
S6 C21 C26 C25 173.9(3)
C24 C25 C26 C21 -0.5(7)
C29 P1 C27 C28 175.6(3)
C35 P1 C27 C28 -71.6(3)
Pd1 P1 C27 C28 46.9(3)
P1 C27 C28 P2 -48.8(3)
C41 P2 C28 C27 -94.1(3)
C47 P2 C28 C27 154.4(3)
Pd1 P2 C28 C27 29.0(3)
C35 P1 C29 C34 23.2(4)
C27 P1 C29 C34 135.5(3)
Pd1 P1 C29 C34 -104.6(3)
C35 P1 C29 C30 -159.7(3)
C27 P1 C29 C30 -47.3(4)
Pd1 P1 C29 C30 72.5(3)
C34 C29 C30 C31 -1.2(6)
P1 C29 C30 C31 -178.4(3)
C29 C30 C31 C32 0.7(6)
C30 C31 C32 C33 0.2(6)
C31 C32 C33 C34 -0.5(7)
C30 C29 C34 C33 0.8(6)
P1 C29 C34 C33 178.0(3)
C32 C33 C34 C29 0.0(7)
C29 P1 C35 C36 56.2(3)
C27 P1 C35 C36 -57.7(3)
Pd1 P1 C35 C36 -171.6(3)
C29 P1 C35 C40 -124.2(3)
C27 P1 C35 C40 121.9(3)
Pd1 P1 C35 C40 8.0(3)
C40 C35 C36 C37 0.3(6)
P1 C35 C36 C37 179.9(3)
C35 C36 C37 C38 -0.1(6)
C36 C37 C38 C39 -0.3(6)
C37 C38 C39 C40 0.5(7)
C38 C39 C40 C35 -0.3(7)
C36 C35 C40 C39 -0.1(6)
P1 C35 C40 C39 -179.7(4)
C47 P2 C41 C42 -125.7(3)
C28 P2 C41 C42 120.9(3)
Pd1 P2 C41 C42 1.6(3)
C47 P2 C41 C46 51.4(3)
C28 P2 C41 C46 -62.0(3)
Pd1 P2 C41 C46 178.7(3)
C46 C41 C42 C43 1.3(5)
P2 C41 C42 C43 178.4(3)
C41 C42 C43 C44 -2.4(6)
C42 C43 C44 C45 1.9(6)
C43 C44 C45 C46 -0.3(6)
C44 C45 C46 C41 -0.9(6)
C42 C41 C46 C45 0.4(6)
P2 C41 C46 C45 -176.8(3)
C41 P2 C47 C52 -154.9(3)
C28 P2 C47 C52 -42.5(4)
Pd1 P2 C47 C52 78.5(3)
C41 P2 C47 C48 27.8(3)
C28 P2 C47 C48 140.2(3)
Pd1 P2 C47 C48 -98.8(3)
C52 C47 C48 C49 1.8(6)
P2 C47 C48 C49 179.2(3)
C47 C48 C49 C50 -0.9(6)
C48 C49 C50 C51 0.0(7)
C49 C50 C51 C52 0.1(7)
C50 C51 C52 C47 0.8(6)
C48 C47 C52 C51 -1.7(6)
P2 C47 C52 C51 -179.1(3)

loop_
_platon_squeeze_void_nr
_platon_squeeze_void_average_x
_platon_squeeze_void_average_y
_platon_squeeze_void_average_z
_platon_squeeze_void_volume
_platon_squeeze_void_count_electrons
_platon_squeeze_void_content
1 0.000 0.178 0.250 150 55 ' '
2 0.500 0.678 0.250 150 55 ' '
3 0.000 0.822 0.750 150 55 ' '
4 0.500 0.322 0.750 150 55 ' '
